data_1563080
loop_
_publ_author_name
'Day, Bradley E.'
'Bley, Nicholas D.'
'Jones, Heather R.'
'McCullough, Ryan M.'
'Eng, Hank W.'
'Porter, Spencer H.'
'Woodward, Patrick M.'
'Barnes, Paris W.'

_publ_section_title
;
 Structures of ordered tungsten- or molybdenum-containing quaternary
 perovskite oxides
;
_journal_name_full 'Journal of Solid State Chemistry'
_journal_page_first 107
_journal_page_last 116
_journal_paper_doi 10.1016/j.jssc.2011.11.007
_journal_volume 185
_journal_year 2012
_chemical_formula_sum 'Ba2 Mg O6 W'
_chemical_formula_weight 578.81
_space_group_IT_number 225
_space_group_name_Hall '-F 4 2 3'
_space_group_name_H-M_alt 'F m -3 m'
_symmetry_cell_setting cubic
_symmetry_space_group_name_H-M 'F m -3 m'
_cell_angle_alpha 90.0
_cell_angle_beta 90.0
_cell_angle_gamma 90.0
_cell_formula_units_Z 4
_cell_length_a 8.10780(29)
_cell_length_b 8.1078
_cell_length_c 8.1078
_cell_volume 532.978(19)
_computing_structure_refinement GSAS
_pd_proc_ls_prof_R_factor 0.0532
_pd_proc_ls_prof_wR_factor 0.0827
_refine_ls_goodness_of_fit_all 1.33
_refine_ls_matrix_type full
_refine_ls_number_parameters 49
_refine_ls_number_restraints 0
_refine_ls_shift/su_max 0.04
_refine_ls_shift/su_mean 0.00
_cod_data_source_file mmc3.cif
_cod_data_source_block BA2MGWO6
_cod_depositor_comments
;
The following automatic conversions were performed:

data item '_geom_angle_publ_flag' value 'N' was changed to 'n' in
accordance with the built-in table derived from the CIF Core
dictionary named 'cif_core.dic' version 2.4.5 last updated on
2014-11-21 (497 times).

data item '_geom_bond_publ_flag' value 'N' was changed to 'n' in
accordance with the built-in table derived from the CIF Core
dictionary named 'cif_core.dic' version 2.4.5 last updated on
2014-11-21 (60 times).

Automatic conversion script
Id: cif_fix_values 8369 2020-08-20 11:38:08Z andrius 
;
_cod_original_cell_volume 532.98(6)
_cod_database_code 1563080

loop_
_symmetry_equiv_pos_site_id
_symmetry_equiv_pos_as_xyz
1 +x,+y,+z
2 +z,+x,+y
3 +y,+z,+x
4 +x,+y,-z
5 -z,+x,+y
6 +y,-z,+x
7 -z,+x,-y
8 -y,-z,+x
9 +y,-z,-x
10 -x,+y,-z
11 -z,-x,+y
12 +x,-y,-z
13 +y,+x,+z
14 +z,+y,+x
15 +x,+z,+y
16 +y,+x,-z
17 -z,+y,+x
18 +x,-z,+y
19 -z,+y,-x
20 -x,-z,+y
21 +x,-z,-y
22 -y,+x,-z
23 -z,-y,+x
24 +y,-x,-z
-1 -x,-y,-z
-2 -z,-x,-y
-3 -y,-z,-x
-4 -x,-y,+z
-5 +z,-x,-y
-6 -y,+z,-x
-7 +z,-x,+y
-8 +y,+z,-x
-9 -y,+z,+x
-10 +x,-y,+z
-11 +z,+x,-y
-12 -x,+y,+z
-13 -y,-x,-z
-14 -z,-y,-x
-15 -x,-z,-y
-16 -y,-x,+z
-17 +z,-y,-x
-18 -x,+z,-y
-19 +z,-y,+x
-20 +x,+z,-y
-21 -x,+z,+y
-22 +y,-x,+z
-23 +z,+y,-x
-24 -y,+x,+z
101 +x,+y+1/2,+z+1/2
102 +z,+x+1/2,+y+1/2
103 +y,+z+1/2,+x+1/2
104 +x,+y+1/2,-z+1/2
105 -z,+x+1/2,+y+1/2
106 +y,-z+1/2,+x+1/2
107 -z,+x+1/2,-y+1/2
108 -y,-z+1/2,+x+1/2
109 +y,-z+1/2,-x+1/2
110 -x,+y+1/2,-z+1/2
111 -z,-x+1/2,+y+1/2
112 +x,-y+1/2,-z+1/2
113 +y,+x+1/2,+z+1/2
114 +z,+y+1/2,+x+1/2
115 +x,+z+1/2,+y+1/2
116 +y,+x+1/2,-z+1/2
117 -z,+y+1/2,+x+1/2
118 +x,-z+1/2,+y+1/2
119 -z,+y+1/2,-x+1/2
120 -x,-z+1/2,+y+1/2
121 +x,-z+1/2,-y+1/2
122 -y,+x+1/2,-z+1/2
123 -z,-y+1/2,+x+1/2
124 +y,-x+1/2,-z+1/2
-101 -x,-y+1/2,-z+1/2
-102 -z,-x+1/2,-y+1/2
-103 -y,-z+1/2,-x+1/2
-104 -x,-y+1/2,+z+1/2
-105 +z,-x+1/2,-y+1/2
-106 -y,+z+1/2,-x+1/2
-107 +z,-x+1/2,+y+1/2
-108 +y,+z+1/2,-x+1/2
-109 -y,+z+1/2,+x+1/2
-110 +x,-y+1/2,+z+1/2
-111 +z,+x+1/2,-y+1/2
-112 -x,+y+1/2,+z+1/2
-113 -y,-x+1/2,-z+1/2
-114 -z,-y+1/2,-x+1/2
-115 -x,-z+1/2,-y+1/2
-116 -y,-x+1/2,+z+1/2
-117 +z,-y+1/2,-x+1/2
-118 -x,+z+1/2,-y+1/2
-119 +z,-y+1/2,+x+1/2
-120 +x,+z+1/2,-y+1/2
-121 -x,+z+1/2,+y+1/2
-122 +y,-x+1/2,+z+1/2
-123 +z,+y+1/2,-x+1/2
-124 -y,+x+1/2,+z+1/2
201 +x+1/2,+y,+z+1/2
202 +z+1/2,+x,+y+1/2
203 +y+1/2,+z,+x+1/2
204 +x+1/2,+y,-z+1/2
205 -z+1/2,+x,+y+1/2
206 +y+1/2,-z,+x+1/2
207 -z+1/2,+x,-y+1/2
208 -y+1/2,-z,+x+1/2
209 +y+1/2,-z,-x+1/2
210 -x+1/2,+y,-z+1/2
211 -z+1/2,-x,+y+1/2
212 +x+1/2,-y,-z+1/2
213 +y+1/2,+x,+z+1/2
214 +z+1/2,+y,+x+1/2
215 +x+1/2,+z,+y+1/2
216 +y+1/2,+x,-z+1/2
217 -z+1/2,+y,+x+1/2
218 +x+1/2,-z,+y+1/2
219 -z+1/2,+y,-x+1/2
220 -x+1/2,-z,+y+1/2
221 +x+1/2,-z,-y+1/2
222 -y+1/2,+x,-z+1/2
223 -z+1/2,-y,+x+1/2
224 +y+1/2,-x,-z+1/2
-201 -x+1/2,-y,-z+1/2
-202 -z+1/2,-x,-y+1/2
-203 -y+1/2,-z,-x+1/2
-204 -x+1/2,-y,+z+1/2
-205 +z+1/2,-x,-y+1/2
-206 -y+1/2,+z,-x+1/2
-207 +z+1/2,-x,+y+1/2
-208 +y+1/2,+z,-x+1/2
-209 -y+1/2,+z,+x+1/2
-210 +x+1/2,-y,+z+1/2
-211 +z+1/2,+x,-y+1/2
-212 -x+1/2,+y,+z+1/2
-213 -y+1/2,-x,-z+1/2
-214 -z+1/2,-y,-x+1/2
-215 -x+1/2,-z,-y+1/2
-216 -y+1/2,-x,+z+1/2
-217 +z+1/2,-y,-x+1/2
-218 -x+1/2,+z,-y+1/2
-219 +z+1/2,-y,+x+1/2
-220 +x+1/2,+z,-y+1/2
-221 -x+1/2,+z,+y+1/2
-222 +y+1/2,-x,+z+1/2
-223 +z+1/2,+y,-x+1/2
-224 -y+1/2,+x,+z+1/2
301 +x+1/2,+y+1/2,+z
302 +z+1/2,+x+1/2,+y
303 +y+1/2,+z+1/2,+x
304 +x+1/2,+y+1/2,-z
305 -z+1/2,+x+1/2,+y
306 +y+1/2,-z+1/2,+x
307 -z+1/2,+x+1/2,-y
308 -y+1/2,-z+1/2,+x
309 +y+1/2,-z+1/2,-x
310 -x+1/2,+y+1/2,-z
311 -z+1/2,-x+1/2,+y
312 +x+1/2,-y+1/2,-z
313 +y+1/2,+x+1/2,+z
314 +z+1/2,+y+1/2,+x
315 +x+1/2,+z+1/2,+y
316 +y+1/2,+x+1/2,-z
317 -z+1/2,+y+1/2,+x
318 +x+1/2,-z+1/2,+y
319 -z+1/2,+y+1/2,-x
320 -x+1/2,-z+1/2,+y
321 +x+1/2,-z+1/2,-y
322 -y+1/2,+x+1/2,-z
323 -z+1/2,-y+1/2,+x
324 +y+1/2,-x+1/2,-z
-301 -x+1/2,-y+1/2,-z
-302 -z+1/2,-x+1/2,-y
-303 -y+1/2,-z+1/2,-x
-304 -x+1/2,-y+1/2,+z
-305 +z+1/2,-x+1/2,-y
-306 -y+1/2,+z+1/2,-x
-307 +z+1/2,-x+1/2,+y
-308 +y+1/2,+z+1/2,-x
-309 -y+1/2,+z+1/2,+x
-310 +x+1/2,-y+1/2,+z
-311 +z+1/2,+x+1/2,-y
-312 -x+1/2,+y+1/2,+z
-313 -y+1/2,-x+1/2,-z
-314 -z+1/2,-y+1/2,-x
-315 -x+1/2,-z+1/2,-y
-316 -y+1/2,-x+1/2,+z
-317 +z+1/2,-y+1/2,-x
-318 -x+1/2,+z+1/2,-y
-319 +z+1/2,-y+1/2,+x
-320 +x+1/2,+z+1/2,-y
-321 -x+1/2,+z+1/2,+y
-322 +y+1/2,-x+1/2,+z
-323 +z+1/2,+y+1/2,-x
-324 -y+1/2,+x+1/2,+z

loop_
_atom_site_aniso_label
_atom_site_aniso_U_11
_atom_site_aniso_U_12
_atom_site_aniso_U_13
_atom_site_aniso_U_22
_atom_site_aniso_U_23
_atom_site_aniso_U_33
O 0.00422(23) 0.0 0.0 0.00901(16) 0.0 0.00901(16)

loop_
_atom_site_type_symbol
_atom_site_label
_atom_site_fract_x
_atom_site_fract_y
_atom_site_fract_z
_atom_site_occupancy
_atom_site_thermal_displace_type
_atom_site_U_iso_or_equiv
_atom_site_symmetry_multiplicity
Ba Ba 0.25 0.25 0.25 1.0 Uiso 0.00485(13) 8
Mg Mg 0.0 0.0 0.0 1.0 Uiso 0.00650(29) 4
W W 0.5 0.0 0.0 1.0 Uiso 0.00413(28) 4
O O 0.26203(5) 0.0 0.0 1.0 Uani 0.00741 24

loop_
_atom_type_symbol
_atom_type_number_in_cell
Ba 8.0
Mg 4.0
W 4.0
O 24.0

loop_
_geom_angle_atom_site_label_1
_geom_angle_atom_site_label_2
_geom_angle_atom_site_label_3
_geom_angle
_geom_angle_site_symmetry_1
_geom_angle_site_symmetry_2
_geom_angle_site_symmetry_3
_geom_angle_publ_flag
Ba Ba Ba 180.0 4_555 . 4_556 n
Ba Ba Ba 90.0 4_555 . 5_555 n
Ba Ba Ba 90.0 4_555 . 5_655 n
Ba Ba Ba 90.0 4_555 . 6_555 n
Ba Ba Ba 90.0 4_555 . 6_565 n
Ba Ba Mg 54.7356(14) 4_555 . 1_555 n
Ba Ba Mg 125.2644(14) 4_555 . 101_555 n
Ba Ba Mg 125.2644(14) 4_555 . 201_555 n
Ba Ba Mg 54.7356(14) 4_555 . 301_555 n
Ba Ba W 54.7356(14) 4_555 . 1_555 n
Ba Ba W 54.7356(14) 4_555 . 2_555 n
Ba Ba W 125.2644(14) 4_555 . 3_555 n
Ba Ba W 125.2644(14) 4_555 . 101_555 n
Ba Ba O 45.0331(15) 4_555 . 1_555 n
Ba Ba O 45.0331(15) 4_555 . 2_555 n
Ba Ba O 91.948(8) 4_555 . 3_555 n
Ba Ba O 134.9669(15) 4_555 . 101_555 n
Ba Ba O 88.052(8) 4_555 . 109_555 n
Ba Ba O 134.9669(15) 4_555 . 111_555 n
Ba Ba O 134.9669(15) 4_555 . 202_555 n
Ba Ba O 88.052(8) 4_555 . 209_555 n
Ba Ba O 134.9669(15) 4_555 . 210_555 n
Ba Ba O 91.948(8) 4_555 . 303_555 n
Ba Ba O 45.0331(15) 4_555 . 310_555 n
Ba Ba Ba 90.0 4_556 . 5_555 n
Ba Ba Ba 90.0 4_556 . 5_655 n
Ba Ba Ba 90.0 4_556 . 6_555 n
Ba Ba Ba 90.0 4_556 . 6_565 n
Ba Ba Mg 125.2644(14) 4_556 . 1_555 n
Ba Ba Mg 54.7356(14) 4_556 . 101_555 n
Ba Ba Mg 54.7356(14) 4_556 . 201_555 n
Ba Ba Mg 125.2644(14) 4_556 . 301_555 n
Ba Ba W 125.2644(14) 4_556 . 1_555 n
Ba Ba W 125.2644(14) 4_556 . 2_555 n
Ba Ba W 54.7356(14) 4_556 . 3_555 n
Ba Ba W 54.7356(14) 4_556 . 101_555 n
Ba Ba O 134.9669(15) 4_556 . 1_555 n
Ba Ba O 134.9669(15) 4_556 . 2_555 n
Ba Ba O 88.052(8) 4_556 . 3_555 n
Ba Ba O 45.0331(15) 4_556 . 101_555 n
Ba Ba O 91.948(8) 4_556 . 109_555 n
Ba Ba O 45.0331(15) 4_556 . 111_555 n
Ba Ba O 45.0331(15) 4_556 . 202_555 n
Ba Ba O 91.948(8) 4_556 . 209_555 n
Ba Ba O 45.0331(15) 4_556 . 210_555 n
Ba Ba O 88.052(8) 4_556 . 303_555 n
Ba Ba O 134.9669(15) 4_556 . 310_555 n
Ba Ba Ba 180.0 5_555 . 5_655 n
Ba Ba Ba 90.0 5_555 . 6_555 n
Ba Ba Ba 90.0 5_555 . 6_565 n
Ba Ba Mg 54.7356(7) 5_555 . 1_555 n
Ba Ba Mg 54.7356(7) 5_555 . 101_555 n
Ba Ba Mg 125.2644(7) 5_555 . 201_555 n
Ba Ba Mg 125.2644(7) 5_555 . 301_555 n
Ba Ba W 125.2644(7) 5_555 . 1_555 n
Ba Ba W 54.7356(7) 5_555 . 2_555 n
Ba Ba W 54.7356(7) 5_555 . 3_555 n
Ba Ba W 125.2644(7) 5_555 . 101_555 n
Ba Ba O 91.948(8) 5_555 . 1_555 n
Ba Ba O 45.0331(15) 5_555 . 2_555 n
Ba Ba O 45.03310(30) 5_555 . 3_555 n
Ba Ba O 91.948(8) 5_555 . 101_555 n
Ba Ba O 45.03310(30) 5_555 . 109_555 n
Ba Ba O 45.0331(15) 5_555 . 111_555 n
Ba Ba O 134.9669(15) 5_555 . 202_555 n
Ba Ba O 134.96690(30) 5_555 . 209_555 n
Ba Ba O 88.052(8) 5_555 . 210_555 n
Ba Ba O 134.96690(30) 5_555 . 303_555 n
Ba Ba O 88.052(8) 5_555 . 310_555 n
Ba Ba Ba 90.0 5_655 . 6_555 n
Ba Ba Ba 90.0 5_655 . 6_565 n
Ba Ba Mg 125.2644(7) 5_655 . 1_555 n
Ba Ba Mg 125.2644(7) 5_655 . 101_555 n
Ba Ba Mg 54.7356(7) 5_655 . 201_555 n
Ba Ba Mg 54.7356(7) 5_655 . 301_555 n
Ba Ba W 54.7356(7) 5_655 . 1_555 n
Ba Ba W 125.2644(7) 5_655 . 2_555 n
Ba Ba W 125.2644(7) 5_655 . 3_555 n
Ba Ba W 54.7356(7) 5_655 . 101_555 n
Ba Ba O 88.052(8) 5_655 . 1_555 n
Ba Ba O 134.9669(15) 5_655 . 2_555 n
Ba Ba O 134.96690(30) 5_655 . 3_555 n
Ba Ba O 88.052(8) 5_655 . 101_555 n
Ba Ba O 134.96690(30) 5_655 . 109_555 n
Ba Ba O 134.9669(15) 5_655 . 111_555 n
Ba Ba O 45.0331(15) 5_655 . 202_555 n
Ba Ba O 45.03310(30) 5_655 . 209_555 n
Ba Ba O 91.948(8) 5_655 . 210_555 n
Ba Ba O 45.03310(30) 5_655 . 303_555 n
Ba Ba O 91.948(8) 5_655 . 310_555 n
Ba Ba Ba 180.0 6_555 . 6_565 n
Ba Ba Mg 54.7356(7) 6_555 . 1_555 n
Ba Ba Mg 125.2644(7) 6_555 . 101_555 n
Ba Ba Mg 54.7356(7) 6_555 . 201_555 n
Ba Ba Mg 125.2644(7) 6_555 . 301_555 n
Ba Ba W 54.7356(7) 6_555 . 1_555 n
Ba Ba W 125.2644(7) 6_555 . 2_555 n
Ba Ba W 54.7356(7) 6_555 . 3_555 n
Ba Ba W 125.2644(7) 6_555 . 101_555 n
Ba Ba O 45.0331(15) 6_555 . 1_555 n
Ba Ba O 91.948(8) 6_555 . 2_555 n
Ba Ba O 45.03310(30) 6_555 . 3_555 n
Ba Ba O 134.9669(15) 6_555 . 101_555 n
Ba Ba O 134.96690(30) 6_555 . 109_555 n
Ba Ba O 88.052(8) 6_555 . 111_555 n
Ba Ba O 91.948(8) 6_555 . 202_555 n
Ba Ba O 45.03310(30) 6_555 . 209_555 n
Ba Ba O 45.0331(15) 6_555 . 210_555 n
Ba Ba O 134.96690(30) 6_555 . 303_555 n
Ba Ba O 134.9669(15) 6_555 . 310_555 n
Ba Ba Mg 125.2644(7) 6_565 . 1_555 n
Ba Ba Mg 54.7356(7) 6_565 . 101_555 n
Ba Ba Mg 125.2644(7) 6_565 . 201_555 n
Ba Ba Mg 54.7356(7) 6_565 . 301_555 n
Ba Ba W 125.2644(7) 6_565 . 1_555 n
Ba Ba W 54.7356(7) 6_565 . 2_555 n
Ba Ba W 125.2644(7) 6_565 . 3_555 n
Ba Ba W 54.7356(7) 6_565 . 101_555 n
Ba Ba O 134.9669(15) 6_565 . 1_555 n
Ba Ba O 88.052(8) 6_565 . 2_555 n
Ba Ba O 134.96690(30) 6_565 . 3_555 n
Ba Ba O 45.0331(15) 6_565 . 101_555 n
Ba Ba O 45.03310(30) 6_565 . 109_555 n
Ba Ba O 91.948(8) 6_565 . 111_555 n
Ba Ba O 88.052(8) 6_565 . 202_555 n
Ba Ba O 134.96690(30) 6_565 . 209_555 n
Ba Ba O 134.9669(15) 6_565 . 210_555 n
Ba Ba O 45.03310(30) 6_565 . 303_555 n
Ba Ba O 45.0331(15) 6_565 . 310_555 n
Mg Ba Mg 109.4712(14) 1_555 . 101_555 n
Mg Ba Mg 109.4712(14) 1_555 . 201_555 n
Mg Ba Mg 109.4712(27) 1_555 . 301_555 n
Mg Ba W 70.5288(14) 1_555 . 1_555 n
Mg Ba W 70.5288(14) 1_555 . 2_555 n
Mg Ba W 70.5288(27) 1_555 . 3_555 n
Mg Ba W 180.0 1_555 . 101_555 n
Mg Ba O 37.213(8) 1_555 . 1_555 n
Mg Ba O 37.213(8) 1_555 . 2_555 n
Mg Ba O 37.213(8) 1_555 . 3_555 n
Mg Ba O 146.684(8) 1_555 . 101_555 n
Mg Ba O 88.875(5) 1_555 . 109_555 n
Mg Ba O 88.875(5) 1_555 . 111_555 n
Mg Ba O 146.684(8) 1_555 . 202_555 n
Mg Ba O 88.875(5) 1_555 . 209_555 n
Mg Ba O 88.875(5) 1_555 . 210_555 n
Mg Ba O 146.684(8) 1_555 . 303_555 n
Mg Ba O 88.875(5) 1_555 . 310_555 n
Mg Ba Mg 109.4712(27) 101_555 . 201_555 n
Mg Ba Mg 109.4712(14) 101_555 . 301_555 n
Mg Ba W 180.0 101_555 . 1_555 n
Mg Ba W 70.5288(27) 101_555 . 2_555 n
Mg Ba W 70.5288(14) 101_555 . 3_555 n
Mg Ba W 70.5288(14) 101_555 . 101_555 n
Mg Ba O 146.684(8) 101_555 . 1_555 n
Mg Ba O 88.875(5) 101_555 . 2_555 n
Mg Ba O 88.875(5) 101_555 . 3_555 n
Mg Ba O 37.213(8) 101_555 . 101_555 n
Mg Ba O 37.213(8) 101_555 . 109_555 n
Mg Ba O 37.213(8) 101_555 . 111_555 n
Mg Ba O 88.875(5) 101_555 . 202_555 n
Mg Ba O 146.684(8) 101_555 . 209_555 n
Mg Ba O 88.875(5) 101_555 . 210_555 n
Mg Ba O 88.875(5) 101_555 . 303_555 n
Mg Ba O 88.875(5) 101_555 . 310_555 n
Mg Ba Mg 109.4712(14) 201_555 . 301_555 n
Mg Ba W 70.5288(27) 201_555 . 1_555 n
Mg Ba W 180.0 201_555 . 2_555 n
Mg Ba W 70.5288(14) 201_555 . 3_555 n
Mg Ba W 70.5288(14) 201_555 . 101_555 n
Mg Ba O 88.875(5) 201_555 . 1_555 n
Mg Ba O 146.684(8) 201_555 . 2_555 n
Mg Ba O 88.875(5) 201_555 . 3_555 n
Mg Ba O 88.875(5) 201_555 . 101_555 n
Mg Ba O 146.684(8) 201_555 . 109_555 n
Mg Ba O 88.875(5) 201_555 . 111_555 n
Mg Ba O 37.213(8) 201_555 . 202_555 n
Mg Ba O 37.213(8) 201_555 . 209_555 n
Mg Ba O 37.213(8) 201_555 . 210_555 n
Mg Ba O 88.875(5) 201_555 . 303_555 n
Mg Ba O 146.684(8) 201_555 . 310_555 n
Mg Ba W 70.5288(14) 301_555 . 1_555 n
Mg Ba W 70.5288(14) 301_555 . 2_555 n
Mg Ba W 180.0 301_555 . 3_555 n
Mg Ba W 70.5288(27) 301_555 . 101_555 n
Mg Ba O 88.875(5) 301_555 . 1_555 n
Mg Ba O 88.875(5) 301_555 . 2_555 n
Mg Ba O 146.684(8) 301_555 . 3_555 n
Mg Ba O 88.875(5) 301_555 . 101_555 n
Mg Ba O 88.875(5) 301_555 . 109_555 n
Mg Ba O 146.684(8) 301_555 . 111_555 n
Mg Ba O 88.875(5) 301_555 . 202_555 n
Mg Ba O 88.875(5) 301_555 . 209_555 n
Mg Ba O 146.684(8) 301_555 . 210_555 n
Mg Ba O 37.213(8) 301_555 . 303_555 n
Mg Ba O 37.213(8) 301_555 . 310_555 n
W Ba W 109.4712(27) 1_555 . 2_555 n
W Ba W 109.4712(14) 1_555 . 3_555 n
W Ba W 109.4712(14) 1_555 . 101_555 n
W Ba O 33.316(8) 1_555 . 1_555 n
W Ba O 91.125(5) 1_555 . 2_555 n
W Ba O 91.125(5) 1_555 . 3_555 n
W Ba O 142.787(8) 1_555 . 101_555 n
W Ba O 142.787(8) 1_555 . 109_555 n
W Ba O 142.787(8) 1_555 . 111_555 n
W Ba O 91.125(5) 1_555 . 202_555 n
W Ba O 33.316(8) 1_555 . 209_555 n
W Ba O 91.125(5) 1_555 . 210_555 n
W Ba O 91.125(5) 1_555 . 303_555 n
W Ba O 91.125(5) 1_555 . 310_555 n
W Ba W 109.4712(14) 2_555 . 3_555 n
W Ba W 109.4712(14) 2_555 . 101_555 n
W Ba O 91.125(5) 2_555 . 1_555 n
W Ba O 33.316(8) 2_555 . 2_555 n
W Ba O 91.125(5) 2_555 . 3_555 n
W Ba O 91.125(5) 2_555 . 101_555 n
W Ba O 33.316(8) 2_555 . 109_555 n
W Ba O 91.125(5) 2_555 . 111_555 n
W Ba O 142.787(8) 2_555 . 202_555 n
W Ba O 142.787(8) 2_555 . 209_555 n
W Ba O 142.787(8) 2_555 . 210_555 n
W Ba O 91.125(5) 2_555 . 303_555 n
W Ba O 33.316(8) 2_555 . 310_555 n
W Ba W 109.4712(27) 3_555 . 101_555 n
W Ba O 91.125(5) 3_555 . 1_555 n
W Ba O 91.125(5) 3_555 . 2_555 n
W Ba O 33.316(8) 3_555 . 3_555 n
W Ba O 91.125(5) 3_555 . 101_555 n
W Ba O 91.125(5) 3_555 . 109_555 n
W Ba O 33.316(8) 3_555 . 111_555 n
W Ba O 91.125(5) 3_555 . 202_555 n
W Ba O 91.125(5) 3_555 . 209_555 n
W Ba O 33.316(8) 3_555 . 210_555 n
W Ba O 142.787(8) 3_555 . 303_555 n
W Ba O 142.787(8) 3_555 . 310_555 n
W Ba O 142.787(8) 101_555 . 1_555 n
W Ba O 142.787(8) 101_555 . 2_555 n
W Ba O 142.787(8) 101_555 . 3_555 n
W Ba O 33.316(8) 101_555 . 101_555 n
W Ba O 91.125(5) 101_555 . 109_555 n
W Ba O 91.125(5) 101_555 . 111_555 n
W Ba O 33.316(8) 101_555 . 202_555 n
W Ba O 91.125(5) 101_555 . 209_555 n
W Ba O 91.125(5) 101_555 . 210_555 n
W Ba O 33.316(8) 101_555 . 303_555 n
W Ba O 91.125(5) 101_555 . 310_555 n
O Ba O 63.168(13) 1_555 . 2_555 n
O Ba O 63.168(13) 1_555 . 3_555 n
O Ba O 176.104(16) 1_555 . 101_555 n
O Ba O 119.9618(10) 1_555 . 109_555 n
O Ba O 119.9618(17) 1_555 . 111_555 n
O Ba O 119.9618(17) 1_555 . 202_555 n
O Ba O 56.806(13) 1_555 . 209_555 n
O Ba O 90.0662(29) 1_555 . 210_555 n
O Ba O 119.9618(7) 1_555 . 303_555 n
O Ba O 90.0662(29) 1_555 . 310_555 n
O Ba O 63.168(13) 2_555 . 3_555 n
O Ba O 119.9618(17) 2_555 . 101_555 n
O Ba O 56.806(13) 2_555 . 109_555 n
O Ba O 90.0662(29) 2_555 . 111_555 n
O Ba O 176.104(16) 2_555 . 202_555 n
O Ba O 119.9618(10) 2_555 . 209_555 n
O Ba O 119.9618(17) 2_555 . 210_555 n
O Ba O 119.9618(7) 2_555 . 303_555 n
O Ba O 56.806(13) 2_555 . 310_555 n
O Ba O 119.9618(10) 3_555 . 101_555 n
O Ba O 90.0662(5) 3_555 . 109_555 n
O Ba O 56.806(13) 3_555 . 111_555 n
O Ba O 119.9618(10) 3_555 . 202_555 n
O Ba O 90.0662(5) 3_555 . 209_555 n
O Ba O 56.806(13) 3_555 . 210_555 n
O Ba O 176.104(16) 3_555 . 303_555 n
O Ba O 119.9618(7) 3_555 . 310_555 n
O Ba O 63.168(13) 101_555 . 109_555 n
O Ba O 63.168(13) 101_555 . 111_555 n
O Ba O 56.806(13) 101_555 . 202_555 n
O Ba O 119.9618(7) 101_555 . 209_555 n
O Ba O 90.0662(29) 101_555 . 210_555 n
O Ba O 56.806(13) 101_555 . 303_555 n
O Ba O 90.0662(29) 101_555 . 310_555 n
O Ba O 63.168(13) 109_555 . 111_555 n
O Ba O 119.9618(7) 109_555 . 202_555 n
O Ba O 176.104(16) 109_555 . 209_555 n
O Ba O 119.9618(7) 109_555 . 210_555 n
O Ba O 90.0662(5) 109_555 . 303_555 n
O Ba O 56.806(13) 109_555 . 310_555 n
O Ba O 90.0662(29) 111_555 . 202_555 n
O Ba O 119.9618(7) 111_555 . 209_555 n
O Ba O 56.806(13) 111_555 . 210_555 n
O Ba O 119.9618(10) 111_555 . 303_555 n
O Ba O 119.9618(17) 111_555 . 310_555 n
O Ba O 63.168(13) 202_555 . 209_555 n
O Ba O 63.168(13) 202_555 . 210_555 n
O Ba O 56.806(13) 202_555 . 303_555 n
O Ba O 119.9618(17) 202_555 . 310_555 n
O Ba O 63.168(13) 209_555 . 210_555 n
O Ba O 90.0662(5) 209_555 . 303_555 n
O Ba O 119.9618(10) 209_555 . 310_555 n
O Ba O 119.9618(10) 210_555 . 303_555 n
O Ba O 176.104(16) 210_555 . 310_555 n
O Ba O 63.168(13) 303_555 . 310_555 n
Ba Mg Ba 70.5288(27) 1_555 . 4_555 n
Ba Mg Ba 70.5288(14) 1_555 . 5_555 n
Ba Mg Ba 70.5288(14) 1_555 . 6_555 n
Ba Mg Ba 109.4712(14) 1_555 . 7_555 n
Ba Mg Ba 109.4712(27) 1_555 . 8_555 n
Ba Mg Ba 109.4712(14) 1_555 . 9_555 n
Ba Mg Ba 180.0 1_555 . -1_555 n
Ba Mg O 54.7356(7) 1_555 . 1_555 n
Ba Mg O 54.7356(7) 1_555 . 2_555 n
Ba Mg O 54.7356(14) 1_555 . 3_555 n
Ba Mg O 125.2644(14) 1_555 . 9_555 n
Ba Mg O 125.2644(7) 1_555 . 10_555 n
Ba Mg O 125.2644(7) 1_555 . 11_555 n
Ba Mg Ba 109.4712(14) 4_555 . 5_555 n
Ba Mg Ba 109.4712(14) 4_555 . 6_555 n
Ba Mg Ba 70.5288(14) 4_555 . 7_555 n
Ba Mg Ba 180.0 4_555 . 8_555 n
Ba Mg Ba 70.5288(14) 4_555 . 9_555 n
Ba Mg Ba 109.4712(27) 4_555 . -1_555 n
Ba Mg O 54.7356(7) 4_555 . 1_555 n
Ba Mg O 54.7356(7) 4_555 . 2_555 n
Ba Mg O 125.2644(14) 4_555 . 3_555 n
Ba Mg O 54.7356(14) 4_555 . 9_555 n
Ba Mg O 125.2644(7) 4_555 . 10_555 n
Ba Mg O 125.2644(7) 4_555 . 11_555 n
Ba Mg Ba 109.4712(27) 5_555 . 6_555 n
Ba Mg Ba 70.5288(27) 5_555 . 7_555 n
Ba Mg Ba 70.5288(14) 5_555 . 8_555 n
Ba Mg Ba 180.0 5_555 . 9_555 n
Ba Mg Ba 109.4712(14) 5_555 . -1_555 n
Ba Mg O 125.2644(7) 5_555 . 1_555 n
Ba Mg O 54.7356(7) 5_555 . 2_555 n
Ba Mg O 54.7356(14) 5_555 . 3_555 n
Ba Mg O 125.2644(14) 5_555 . 9_555 n
Ba Mg O 54.7356(7) 5_555 . 10_555 n
Ba Mg O 125.2644(7) 5_555 . 11_555 n
Ba Mg Ba 180.0 6_555 . 7_555 n
Ba Mg Ba 70.5288(14) 6_555 . 8_555 n
Ba Mg Ba 70.5288(27) 6_555 . 9_555 n
Ba Mg Ba 109.4712(14) 6_555 . -1_555 n
Ba Mg O 54.7356(7) 6_555 . 1_555 n
Ba Mg O 125.2644(7) 6_555 . 2_555 n
Ba Mg O 54.7356(14) 6_555 . 3_555 n
Ba Mg O 125.2644(14) 6_555 . 9_555 n
Ba Mg O 125.2644(7) 6_555 . 10_555 n
Ba Mg O 54.7356(7) 6_555 . 11_555 n
Ba Mg Ba 109.4712(14) 7_555 . 8_555 n
Ba Mg Ba 109.4712(27) 7_555 . 9_555 n
Ba Mg Ba 70.5288(14) 7_555 . -1_555 n
Ba Mg O 125.2644(7) 7_555 . 1_555 n
Ba Mg O 54.7356(7) 7_555 . 2_555 n
Ba Mg O 125.2644(14) 7_555 . 3_555 n
Ba Mg O 54.7356(14) 7_555 . 9_555 n
Ba Mg O 54.7356(7) 7_555 . 10_555 n
Ba Mg O 125.2644(7) 7_555 . 11_555 n
Ba Mg Ba 109.4712(14) 8_555 . 9_555 n
Ba Mg Ba 70.5288(27) 8_555 . -1_555 n
Ba Mg O 125.2644(7) 8_555 . 1_555 n
Ba Mg O 125.2644(7) 8_555 . 2_555 n
Ba Mg O 54.7356(14) 8_555 . 3_555 n
Ba Mg O 125.2644(14) 8_555 . 9_555 n
Ba Mg O 54.7356(7) 8_555 . 10_555 n
Ba Mg O 54.7356(7) 8_555 . 11_555 n
Ba Mg Ba 70.5288(14) 9_555 . -1_555 n
Ba Mg O 54.7356(7) 9_555 . 1_555 n
Ba Mg O 125.2644(7) 9_555 . 2_555 n
Ba Mg O 125.2644(14) 9_555 . 3_555 n
Ba Mg O 54.7356(14) 9_555 . 9_555 n
Ba Mg O 125.2644(7) 9_555 . 10_555 n
Ba Mg O 54.7356(7) 9_555 . 11_555 n
Ba Mg O 125.2644(7) -1_555 . 1_555 n
Ba Mg O 125.2644(7) -1_555 . 2_555 n
Ba Mg O 125.2644(14) -1_555 . 3_555 n
Ba Mg O 54.7356(14) -1_555 . 9_555 n
Ba Mg O 54.7356(7) -1_555 . 10_555 n
Ba Mg O 54.7356(7) -1_555 . 11_555 n
O Mg O 90.0 1_555 . 2_555 n
O Mg O 90.0 1_555 . 3_555 n
O Mg O 90.0 1_555 . 9_555 n
O Mg O 180.0 1_555 . 10_555 n
O Mg O 90.0 1_555 . 11_555 n
O Mg O 90.0 2_555 . 3_555 n
O Mg O 90.0 2_555 . 9_555 n
O Mg O 90.0 2_555 . 10_555 n
O Mg O 180.0 2_555 . 11_555 n
O Mg O 180.0 3_555 . 9_555 n
O Mg O 90.0 3_555 . 10_555 n
O Mg O 90.0 3_555 . 11_555 n
O Mg O 90.0 9_555 . 10_555 n
O Mg O 90.0 9_555 . 11_555 n
O Mg O 90.0 10_555 . 11_555 n
Ba W Ba 70.5288(27) 1_555 . 4_555 n
Ba W Ba 70.5288(14) 1_555 . 5_655 n
Ba W Ba 70.5288(14) 1_555 . 6_555 n
Ba W Ba 109.4712(14) 1_555 . 7_655 n
Ba W Ba 109.4712(27) 1_555 . 8_655 n
Ba W Ba 109.4712(14) 1_555 . 9_555 n
Ba W Ba 180.0 1_555 . -1_655 n
Ba W O 54.7356(7) 1_555 . 1_555 n
Ba W O 125.2644(7) 1_555 . 10_655 n
Ba W O 125.2644(14) 1_555 . 203_554 n
Ba W O 54.7356(14) 1_555 . 209_555 n
Ba W O 125.2644(7) 1_555 . 302_545 n
Ba W O 54.7356(7) 1_555 . 311_555 n
Ba W Ba 109.4712(14) 4_555 . 5_655 n
Ba W Ba 109.4712(14) 4_555 . 6_555 n
Ba W Ba 70.5288(14) 4_555 . 7_655 n
Ba W Ba 180.0 4_555 . 8_655 n
Ba W Ba 70.5288(14) 4_555 . 9_555 n
Ba W Ba 109.4712(27) 4_555 . -1_655 n
Ba W O 54.7356(7) 4_555 . 1_555 n
Ba W O 125.2644(7) 4_555 . 10_655 n
Ba W O 54.7356(14) 4_555 . 203_554 n
Ba W O 125.2644(14) 4_555 . 209_555 n
Ba W O 125.2644(7) 4_555 . 302_545 n
Ba W O 54.7356(7) 4_555 . 311_555 n
Ba W Ba 109.4712(27) 5_655 . 6_555 n
Ba W Ba 70.5288(27) 5_655 . 7_655 n
Ba W Ba 70.5288(14) 5_655 . 8_655 n
Ba W Ba 180.0 5_655 . 9_555 n
Ba W Ba 109.4712(14) 5_655 . -1_655 n
Ba W O 125.2644(7) 5_655 . 1_555 n
Ba W O 54.7356(7) 5_655 . 10_655 n
Ba W O 125.2644(14) 5_655 . 203_554 n
Ba W O 54.7356(14) 5_655 . 209_555 n
Ba W O 125.2644(7) 5_655 . 302_545 n
Ba W O 54.7356(7) 5_655 . 311_555 n
Ba W Ba 180.0 6_555 . 7_655 n
Ba W Ba 70.5288(14) 6_555 . 8_655 n
Ba W Ba 70.5288(27) 6_555 . 9_555 n
Ba W Ba 109.4712(14) 6_555 . -1_655 n
Ba W O 54.7356(7) 6_555 . 1_555 n
Ba W O 125.2644(7) 6_555 . 10_655 n
Ba W O 125.2644(14) 6_555 . 203_554 n
Ba W O 54.7356(14) 6_555 . 209_555 n
Ba W O 54.7356(7) 6_555 . 302_545 n
Ba W O 125.2644(7) 6_555 . 311_555 n
Ba W Ba 109.4712(14) 7_655 . 8_655 n
Ba W Ba 109.4712(27) 7_655 . 9_555 n
Ba W Ba 70.5288(14) 7_655 . -1_655 n
Ba W O 125.2644(7) 7_655 . 1_555 n
Ba W O 54.7356(7) 7_655 . 10_655 n
Ba W O 54.7356(14) 7_655 . 203_554 n
Ba W O 125.2644(14) 7_655 . 209_555 n
Ba W O 125.2644(7) 7_655 . 302_545 n
Ba W O 54.7356(7) 7_655 . 311_555 n
Ba W Ba 109.4712(14) 8_655 . 9_555 n
Ba W Ba 70.5288(27) 8_655 . -1_655 n
Ba W O 125.2644(7) 8_655 . 1_555 n
Ba W O 54.7356(7) 8_655 . 10_655 n
Ba W O 125.2644(14) 8_655 . 203_554 n
Ba W O 54.7356(14) 8_655 . 209_555 n
Ba W O 54.7356(7) 8_655 . 302_545 n
Ba W O 125.2644(7) 8_655 . 311_555 n
Ba W Ba 70.5288(14) 9_555 . -1_655 n
Ba W O 54.7356(7) 9_555 . 1_555 n
Ba W O 125.2644(7) 9_555 . 10_655 n
Ba W O 54.7356(14) 9_555 . 203_554 n
Ba W O 125.2644(14) 9_555 . 209_555 n
Ba W O 54.7356(7) 9_555 . 302_545 n
Ba W O 125.2644(7) 9_555 . 311_555 n
Ba W O 125.2644(7) -1_655 . 1_555 n
Ba W O 54.7356(7) -1_655 . 10_655 n
Ba W O 54.7356(14) -1_655 . 203_554 n
Ba W O 125.2644(14) -1_655 . 209_555 n
Ba W O 54.7356(7) -1_655 . 302_545 n
Ba W O 125.2644(7) -1_655 . 311_555 n
O W O 179.9604 1_555 . 10_655 n
O W O 90.0 1_555 . 203_554 n
O W O 90.0 1_555 . 209_555 n
O W O 90.0 1_555 . 302_545 n
O W O 90.0 1_555 . 311_555 n
O W O 90.0 10_655 . 203_554 n
O W O 90.0 10_655 . 209_555 n
O W O 90.0 10_655 . 302_545 n
O W O 90.0 10_655 . 311_555 n
O W O 180.0 203_554 . 209_555 n
O W O 90.0 203_554 . 302_545 n
O W O 90.0 203_554 . 311_555 n
O W O 90.0 209_555 . 302_545 n
O W O 90.0 209_555 . 311_555 n
O W O 180.0 302_545 . 311_555 n
Ba O Ba 89.9338(29) 1_555 . 4_555 n
Ba O Ba 89.9338(29) 1_555 . 6_555 n
Ba O Ba 176.104(16) 1_555 . 9_555 n
Ba O Mg 88.052(8) 1_555 . 1_555 n
Ba O W 91.948(8) 1_555 . 1_555 n
Ba O Ba 176.104(16) 4_555 . 6_555 n
Ba O Ba 89.9338(29) 4_555 . 9_555 n
Ba O Mg 88.052(8) 4_555 . 1_555 n
Ba O W 91.948(8) 4_555 . 1_555 n
Ba O Ba 89.9338(29) 6_555 . 9_555 n
Ba O Mg 88.052(8) 6_555 . 1_555 n
Ba O W 91.948(8) 6_555 . 1_555 n
Ba O Mg 88.052(8) 9_555 . 1_555 n
Ba O W 91.948(8) 9_555 . 1_555 n
Mg O W 180.0 1_555 . 1_555 n

loop_
_geom_bond_atom_site_label_1
_geom_bond_atom_site_label_2
_geom_bond_distance
_geom_bond_site_symmetry_1
_geom_bond_site_symmetry_2
_geom_bond_publ_flag
Ba Ba 4.05390(14) . 4_555 n
Ba Ba 4.05390(14) . 4_556 n
Ba Ba 4.05390(14) . 5_555 n
Ba Ba 4.05390(14) . 5_655 n
Ba Ba 4.05390(14) . 6_555 n
Ba Ba 4.05390(14) . 6_565 n
Ba Mg 3.51078(9) . 1_555 n
Ba Mg 3.51078(9) . 101_555 n
Ba Mg 3.51078(9) . 201_555 n
Ba Mg 3.51078(9) . 301_555 n
Ba W 3.51078(9) . 1_555 n
Ba W 3.51078(9) . 2_555 n
Ba W 3.51078(9) . 3_555 n
Ba W 3.51078(9) . 101_555 n
Ba O 2.86820(7) . 1_555 n
Ba O 2.86820(7) . 2_555 n
Ba O 2.86820(10) . 3_555 n
Ba O 2.86820(7) . 101_555 n
Ba O 2.86820(10) . 109_555 n
Ba O 2.86820(7) . 111_555 n
Ba O 2.86820(7) . 202_555 n
Ba O 2.86820(10) . 209_555 n
Ba O 2.86820(7) . 210_555 n
Ba O 2.86820(10) . 303_555 n
Ba O 2.86820(7) . 310_555 n
Ba O 2.86820(7) . 311_555 n
Mg Ba 3.51078(9) . 1_555 n
Mg Ba 3.51078(9) . 4_555 n
Mg Ba 3.51078(9) . 5_555 n
Mg Ba 3.51078(9) . 6_555 n
Mg Ba 3.51078(9) . 7_555 n
Mg Ba 3.51078(9) . 8_555 n
Mg Ba 3.51078(9) . 9_555 n
Mg Ba 3.51078(9) . -1_555 n
Mg O 2.1245(4) . 1_555 n
Mg O 2.1245(4) . 2_555 n
Mg O 2.1245(4) . 3_555 n
Mg O 2.1245(4) . 9_555 n
Mg O 2.1245(4) . 10_555 n
Mg O 2.1245(4) . 11_555 n
W Ba 3.51078(9) . 1_555 n
W Ba 3.51078(9) . 4_555 n
W Ba 3.51078(9) . 5_655 n
W Ba 3.51078(9) . 6_555 n
W Ba 3.51078(9) . 7_655 n
W Ba 3.51078(9) . 8_655 n
W Ba 3.51078(9) . 9_555 n
W Ba 3.51078(9) . -1_655 n
W O 1.9294(4) . 1_555 n
W O 1.9294(4) . 10_655 n
W O 1.9294(4) . 203_554 n
W O 1.9294(4) . 209_555 n
W O 1.9294(4) . 302_545 n
W O 1.9294(4) . 311_555 n
O Ba 2.86820(7) . 1_555 n
O Ba 2.86820(7) . 4_555 n
O Ba 2.86820(7) . 6_555 n
O Ba 2.86820(7) . 9_555 n
O Mg 2.1245(4) . 1_555 n
O W 1.9294(4) . 1_555 n
